data_4000104
loop_
_publ_author_name
'Huang, Ya-Xi'
'Sch\"afer, Gerd'
'Carrillo-Carbrera, Wilder'
'Cardoso, Raul'
'Schnelle, Walter'
'Zhao, Jing-Tai'
'Kniep, R\"udiger'

_publ_section_title
;
 Open-Framework Borophosphates: (NH4)0.4Fe1.05(H2O)2[BP2O8]*0.6H2O and
 NH4Fe[BP2O8(OH)]
;
_journal_name_full 'Chemistry of Materials'
_journal_year 2001
_chemical_formula_sum 'B Fe1.05 H0 N0.41 O10.59 P2'
_chemical_formula_weight 306.58
_space_group_IT_number 170
_symmetry_cell_setting hexagonal
_symmetry_space_group_name_Hall 'P 65'
_symmetry_space_group_name_H-M 'P 65'
_atom_sites_solution_hydrogens geom
_atom_sites_solution_primary direct
_atom_sites_solution_secondary difmap
_cell_angle_alpha 90.00
_cell_angle_beta 90.00
_cell_angle_gamma 120.00
_cell_formula_units_Z 6
_cell_length_a 9.483(4)
_cell_length_b 9.483(4)
_cell_length_c 15.697(5)
_cell_measurement_temperature 293(2)
_cell_volume 1222.5(8)
_diffrn_ambient_temperature 293(2)
_diffrn_radiation_monochromator graphite
_diffrn_radiation_source 'fine-focus sealed tube'
_diffrn_radiation_type AgK\a
_diffrn_radiation_wavelength 0.56087
_diffrn_reflns_av_R_equivalents 0.0335
_diffrn_reflns_av_sigmaI/netI 0.0227
_diffrn_reflns_limit_h_max 13
_diffrn_reflns_limit_h_min -13
_diffrn_reflns_limit_k_max 13
_diffrn_reflns_limit_k_min -13
_diffrn_reflns_limit_l_max 22
_diffrn_reflns_limit_l_min -22
_diffrn_reflns_number 16047
_diffrn_reflns_theta_max 23.99
_diffrn_reflns_theta_min 1.96
_exptl_absorpt_coefficient_mu 1.229
_exptl_crystal_colour black
_exptl_crystal_density_diffrn 2.499
_exptl_crystal_density_meas ?
_exptl_crystal_density_method 'not measured'
_exptl_crystal_description 'hexagonal bipyramide'
_exptl_crystal_F_000 899
_exptl_crystal_size_max 0.2
_exptl_crystal_size_mid 0.2
_exptl_crystal_size_min 0.2
_refine_ls_abs_structure_details 'Flack H D (1983), Acta Cryst. A39, 876-881'
_refine_ls_abs_structure_Flack -0.01(2)
_refine_ls_extinction_coef ?
_refine_ls_extinction_method none
_refine_ls_goodness_of_fit_ref 1.066
_refine_ls_hydrogen_treatment mixed
_refine_ls_matrix_type full
_refine_ls_number_parameters 126
_refine_ls_number_reflns 2589
_refine_ls_number_restraints 1
_refine_ls_restrained_S_all 1.066
_refine_ls_R_factor_all 0.0321
_refine_ls_R_factor_gt 0.0261
_refine_ls_shift/su_max 0.022
_refine_ls_shift/su_mean 0.002
_refine_ls_structure_factor_coef Fsqd
_refine_ls_weighting_details 'calc w=1/[\s^2^(Fo^2^)+(0.0427P)^2^+0.0000P] where P=(Fo^2^+2Fc^2^)/3'
_refine_ls_weighting_scheme calc
_refine_ls_wR_factor_gt 0.0620
_refine_ls_wR_factor_ref 0.0641
_reflns_number_gt 2348
_reflns_number_total 2589
_reflns_threshold_expression >2sigma(I)
_cod_original_formula_sum 'H0 B Fe1.05 N0.41 O10.59 P2'
_cod_database_code 4000104

loop_
_symmetry_equiv_pos_as_xyz
'x, y, z'
'-x, -y, z+1/2'
'-y, x-y, z+2/3'
'y, -x+y, z+1/6'
'-x+y, -x, z+1/3'
'x-y, x, z+5/6'

loop_
_atom_site_label
_atom_site_type_symbol
_atom_site_fract_x
_atom_site_fract_y
_atom_site_fract_z
_atom_site_U_iso_or_equiv
_atom_site_adp_type
_atom_site_occupancy
_atom_site_symmetry_multiplicity
_atom_site_calc_flag
_atom_site_refinement_flags
_atom_site_disorder_assembly
_atom_site_disorder_group
Fe1 Fe 0.44705(19) 0.55221(19) 0.08185(15) 0.01183(8) Uani 1 1 d . . .
P1 P 0.6152(3) 0.7836(3) 0.24577(8) 0.0085(4) Uani 1 1 d . . .
P2 P 0.2162(3) 0.3845(3) -0.08242(7) 0.0103(4) Uani 1 1 d . . .
B1 B 0.3002(3) 0.1509(13) -0.0841(9) 0.0101(4) Uiso 1 1 d . . .
O1 O 0.7930(7) 0.8151(7) 0.2290(4) 0.0126(11) Uani 1 1 d . . .
O2 O 0.1917(7) 0.2140(7) -0.0666(4) 0.0135(12) Uani 1 1 d . . .
O3 O 0.2346(8) 0.4132(8) -0.1808(4) 0.0169(13) Uani 1 1 d . . .
O4 O 0.5874(7) 0.7649(7) 0.3439(3) 0.0095(10) Uani 1 1 d . . .
O5 O 0.4884(8) 0.6281(9) 0.2040(4) 0.0200(12) Uani 1 1 d . . .
O6 O 0.3769(8) 0.5130(8) -0.0459(4) 0.0175(12) Uani 1 1 d . . .
O7 O 0.0679(7) 0.3859(8) -0.0494(4) 0.0188(14) Uani 1 1 d . . .
O8 O 0.6813(7) 0.6165(8) 0.0452(4) 0.0187(13) Uani 1 1 d . . .
O9 O 0.5008(5) 0.7948(4) 0.0546(2) 0.0230(9) Uiso 1 1 d . . .
O10 O 0.1846(4) 0.4690(5) 0.1213(2) 0.0203(7) Uiso 1 1 d . . .
O11 O 0.1093(15) 0.1690(14) 0.2721(7) 0.077(3) Uiso 0.598(12) 1 d P . .
N1 N 0.147(3) 0.262(2) 0.244(2) 0.077(3) Uiso 0.402(12) 1 d P . .
Fe2 Fe 0.044(2) 0.370(2) 0.2470(12) 0.042(6) Uiso 0.051(4) 1 d P . .

loop_
_atom_site_aniso_label
_atom_site_aniso_U_11
_atom_site_aniso_U_22
_atom_site_aniso_U_33
_atom_site_aniso_U_23
_atom_site_aniso_U_13
_atom_site_aniso_U_12
Fe1 0.0116(5) 0.0137(6) 0.01119(14) -0.0031(3) -0.0047(4) 0.00705(12)
P1 0.0086(9) 0.0081(9) 0.0096(10) -0.0016(8) -0.0013(7) 0.0047(8)
P2 0.0124(10) 0.0119(10) 0.0077(10) -0.0032(7) -0.0025(8) 0.0070(9)
O1 0.012(2) 0.016(2) 0.013(3) 0.001(2) 0.0068(18) 0.010(2)
O2 0.011(2) 0.013(2) 0.016(3) -0.0021(19) 0.0049(19) 0.005(2)
O3 0.019(3) 0.017(3) 0.015(3) -0.007(2) -0.009(2) 0.010(2)
O4 0.008(2) 0.014(3) 0.004(2) 0.002(2) 0.0041(19) 0.004(2)
O5 0.017(3) 0.021(3) 0.019(2) -0.007(2) -0.003(2) 0.007(2)
O6 0.012(2) 0.019(3) 0.013(2) -0.010(2) -0.0026(18) 0.002(2)
O7 0.010(2) 0.031(3) 0.022(3) -0.006(3) -0.002(2) 0.015(2)
O8 0.013(3) 0.018(3) 0.016(3) 0.002(2) -0.004(2) 0.001(2)
